data_4127923
loop_
_publ_author_name
'Wang, Yanpei'
'Qiu, Shuhai'
'Xie, Sheng'
'Zhou, Long'
'Hong, Youhua'
'Chang, Jingjing'
'Wu, Jishan'
'Zeng, Zebing'

_publ_section_title
;
 Synthesis and Characterization of Oxygen-Embedded Quinoidal Pentacene and
 Nonacene.
;
_journal_issue 5
_journal_name_full 'Journal of the American Chemical Society'
_journal_page_first 2169
_journal_page_last 2176
_journal_paper_doi 10.1021/jacs.8b13884
_journal_volume 141
_journal_year 2019
_chemical_formula_moiety 'C50 H32 Cl8 O5'
_chemical_formula_sum 'C50 H32 Cl8 O5'
_chemical_formula_weight 996.35
_space_group_crystal_system monoclinic
_space_group_IT_number 14
_space_group_name_Hall '-P 2ybc'
_space_group_name_H-M_alt 'P 1 21/c 1'
_symmetry_space_group_name_Hall '-P 2ybc'
_symmetry_space_group_name_H-M 'P 1 21/c 1'
_atom_sites_solution_hydrogens geom
_audit_creation_method SHELXL-2014/6
_cell_angle_alpha 90
_cell_angle_beta 98.529(2)
_cell_angle_gamma 90
_cell_formula_units_Z 4
_cell_length_a 24.2970(13)
_cell_length_b 7.8094(4)
_cell_length_c 23.9522(12)
_cell_measurement_reflns_used 1378
_cell_measurement_temperature 100(2)
_cell_measurement_theta_max 68.241
_cell_measurement_theta_min 3.679
_cell_volume 4494.5(4)
_computing_cell_refinement 'SHELXTL, Acta Cryst., Sect. A 2008, 64, 112-122.'
_computing_data_collection 'APEX3 v2015.5.2'
_computing_data_reduction 'Saint, APEX v2014.11.0.'
_computing_molecular_graphics Ortep3
_computing_publication_material 'APEX3 v2015.5.2'
_computing_structure_refinement 'SHELXL-2014/6 (Sheldrick, 2014)'
_computing_structure_solution 'SHELXT, Acta Cryst., Sect. A 2015, A71, 3-8.'
_diffrn_ambient_temperature 100(2)
_diffrn_measured_fraction_theta_full 0.999
_diffrn_measured_fraction_theta_max 0.999
_diffrn_measurement_device_type 'Bruker AXS D8 Venture '
_diffrn_measurement_method 'profile data from \q/2\q scans'
_diffrn_radiation_type CuK\a
_diffrn_radiation_wavelength 1.54178
_diffrn_reflns_av_R_equivalents 0.0452
_diffrn_reflns_av_unetI/netI 0.0310
_diffrn_reflns_Laue_measured_fraction_full 0.999
_diffrn_reflns_Laue_measured_fraction_max 0.999
_diffrn_reflns_limit_h_max 29
_diffrn_reflns_limit_h_min -27
_diffrn_reflns_limit_k_max 9
_diffrn_reflns_limit_k_min -9
_diffrn_reflns_limit_l_max 27
_diffrn_reflns_limit_l_min -28
_diffrn_reflns_number 45841
_diffrn_reflns_point_group_measured_fraction_full 0.999
_diffrn_reflns_point_group_measured_fraction_max 0.999
_diffrn_reflns_theta_full 67.679
_diffrn_reflns_theta_max 68.241
_diffrn_reflns_theta_min 3.679
_exptl_absorpt_coefficient_mu 4.980
_exptl_absorpt_correction_T_max 0.582
_exptl_absorpt_correction_T_min 0.263
_exptl_absorpt_correction_type multi-scan
_exptl_absorpt_process_details Sadabs
_exptl_crystal_colour red
_exptl_crystal_density_diffrn 1.472
_exptl_crystal_description plate
_exptl_crystal_F_000 2032
_exptl_crystal_size_max 0.366
_exptl_crystal_size_mid 0.123
_exptl_crystal_size_min 0.122
_refine_diff_density_max 0.544
_refine_diff_density_min -0.535
_refine_diff_density_rms 0.070
_refine_ls_extinction_method none
_refine_ls_goodness_of_fit_ref 1.064
_refine_ls_hydrogen_treatment constr
_refine_ls_matrix_type full
_refine_ls_number_parameters 617
_refine_ls_number_reflns 8241
_refine_ls_number_restraints 40
_refine_ls_restrained_S_all 1.063
_refine_ls_R_factor_all 0.0532
_refine_ls_R_factor_gt 0.0464
_refine_ls_shift/su_max 0.001
_refine_ls_shift/su_mean 0.000
_refine_ls_structure_factor_coef Fsqd
_refine_ls_weighting_details 'w=1/[\s^2^(Fo^2^)+(0.0500P)^2^+6.4530P] where P=(Fo^2^+2Fc^2^)/3'
_refine_ls_weighting_scheme calc
_refine_ls_wR_factor_gt 0.1138
_refine_ls_wR_factor_ref 0.1181
_reflns_Friedel_coverage 0.000
_reflns_number_gt 7267
_reflns_number_total 8241
_reflns_threshold_expression 'I > 2\s(I)'
_cod_data_source_file ja8b13884_si_002.cif
_cod_data_source_block shelx
_cod_database_code 4127923
_shelx_space_group_comment
;
The symmetry employed for this shelxl refinement is uniquely defined
by the following loop, which should always be used as a source of
symmetry information in preference to the above space-group names.
They are only intended as comments.
;
_shelx_estimated_absorpt_t_min 0.263
_shelx_estimated_absorpt_t_max 0.582
_shelxl_version_number 2014/6

loop_
_space_group_symop_operation_xyz
'x, y, z'
'-x, y+1/2, -z+1/2'
'-x, -y, -z'
'x, -y-1/2, z-1/2'

loop_
_atom_site_label
_atom_site_type_symbol
_atom_site_fract_x
_atom_site_fract_y
_atom_site_fract_z
_atom_site_U_iso_or_equiv
_atom_site_adp_type
_atom_site_occupancy
_atom_site_site_symmetry_order
_atom_site_calc_flag
_atom_site_refinement_flags_posn
_atom_site_refinement_flags_adp
_atom_site_refinement_flags_occupancy
_atom_site_disorder_assembly
_atom_site_disorder_group
Cl1A Cl 0.71742(3) 0.79004(10) 0.79490(3) 0.04034(18) Uani 1 1 d . . . . .
Cl2A Cl 0.53910(3) 0.40852(9) 0.83045(3) 0.03808(18) Uani 1 1 d . . . . .
Cl3A Cl 0.68201(4) 0.40598(11) 0.48029(4) 0.0571(3) Uani 1 1 d . . . . .
Cl4A Cl 0.55202(3) -0.03189(9) 0.57576(3) 0.03925(19) Uani 1 1 d . . . . .
O1A O 0.71440(7) 0.2320(2) 0.73664(7) 0.0262(4) Uani 1 1 d . . . . .
H1A H 0.7376 0.1988 0.7163 0.031 Uiso 1 1 calc R U . . .
O2A O 0.53736(7) 0.5634(2) 0.61214(6) 0.0192(3) Uani 1 1 d . . . . .
C1A C 0.67010(10) 0.3070(3) 0.70353(10) 0.0201(5) Uani 1 1 d . . . . .
C2A C 0.63870(10) 0.4236(3) 0.73008(10) 0.0201(5) Uani 1 1 d . . . . .
C3A C 0.59486(10) 0.5084(3) 0.69760(10) 0.0198(5) Uani 1 1 d . . . . .
H3A H 0.5737 0.5902 0.7147 0.024 Uiso 1 1 calc R U . . .
C4A C 0.58195(9) 0.4741(3) 0.64059(10) 0.0179(5) Uani 1 1 d . . . . .
C5A C 0.51949(10) 0.5311(3) 0.55613(9) 0.0169(5) Uani 1 1 d . . . . .
C6A C 0.54803(9) 0.4065(3) 0.52658(9) 0.0159(5) Uani 1 1 d . . . . .
C7A C 0.59296(9) 0.3184(3) 0.55441(9) 0.0165(5) Uani 1 1 d . . . . .
C8A C 0.61125(9) 0.3532(3) 0.61368(9) 0.0169(5) Uani 1 1 d . . . . .
C9A C 0.65625(10) 0.2708(3) 0.64644(10) 0.0195(5) Uani 1 1 d . . . . .
H9A H 0.6775 0.1892 0.6293 0.023 Uiso 1 1 calc R U . . .
C10A C 0.65365(11) 0.4521(3) 0.79329(10) 0.0247(5) Uani 1 1 d . . . . .
H10A H 0.6420 0.3506 0.8134 0.030 Uiso 1 1 calc R U . . .
H10B H 0.6946 0.4628 0.8028 0.030 Uiso 1 1 calc R U . . .
C11A C 0.62680(11) 0.6092(3) 0.81375(9) 0.0232(5) Uani 1 1 d . . . . .
C12A C 0.65128(11) 0.7696(4) 0.81469(11) 0.0280(6) Uani 1 1 d . . . . .
C13A C 0.62638(13) 0.9171(4) 0.83091(12) 0.0353(7) Uani 1 1 d . . . . .
H13A H 0.6449 1.0244 0.8311 0.042 Uiso 1 1 calc R U . . .
C14A C 0.57409(13) 0.9053(4) 0.84678(13) 0.0373(7) Uani 1 1 d . . . . .
H14A H 0.5562 1.0056 0.8576 0.045 Uiso 1 1 calc R U . . .
C15A C 0.54769(13) 0.7485(4) 0.84708(12) 0.0347(7) Uani 1 1 d . . . . .
H15A H 0.5120 0.7403 0.8585 0.042 Uiso 1 1 calc R U . . .
C16A C 0.57383(11) 0.6038(4) 0.83053(10) 0.0268(6) Uani 1 1 d . . . . .
C17A C 0.61785(9) 0.1762(3) 0.52513(9) 0.0181(5) Uani 1 1 d . . . . .
C18A C 0.59950(11) 0.0089(3) 0.52989(11) 0.0248(5) Uani 1 1 d . . . . .
C19A C 0.61726(12) -0.1264(4) 0.49956(12) 0.0333(6) Uani 1 1 d . . . . .
H19A H 0.6033 -0.2386 0.5034 0.040 Uiso 1 1 calc R U . . .
C20A C 0.65536(13) -0.0956(4) 0.46388(11) 0.0362(7) Uani 1 1 d . . . . .
H20A H 0.6677 -0.1871 0.4427 0.043 Uiso 1 1 calc R U . . .
C21A C 0.67589(13) 0.0672(4) 0.45848(12) 0.0377(7) Uani 1 1 d . . . . .
H21A H 0.7028 0.0877 0.4342 0.045 Uiso 1 1 calc R U . . .
C22A C 0.65690(11) 0.2012(4) 0.48889(11) 0.0285(6) Uani 1 1 d . . . . .
C23A C 0.52572(10) 0.3803(3) 0.46847(10) 0.0177(5) Uani 1 1 d . . . . .
H2A H 0.5428 0.2996 0.4468 0.021 Uiso 1 1 calc R U . . .
Cl1B Cl 0.85064(3) 0.75738(11) 0.77535(4) 0.0495(2) Uani 1 1 d . . . . .
Cl2B Cl 0.94604(4) 0.12998(11) 0.78533(4) 0.0508(2) Uani 1 1 d . . . . .
Cl3B Cl 0.81684(3) 0.53914(9) 0.44289(3) 0.03585(17) Uani 1 1 d . . . . .
Cl4B Cl 0.92183(3) -0.05644(9) 0.50681(3) 0.03619(17) Uani 1 1 d . . . . .
O1B O 0.79009(7) 0.1583(2) 0.66465(7) 0.0264(4) Uani 1 1 d . . . . .
H1B H 0.7773 0.0879 0.6395 0.032 Uiso 1 1 calc R U . . .
O2B O 0.96468(7) 0.5253(3) 0.60303(7) 0.0301(4) Uani 1 1 d . . . . .
C1B C 0.83216(10) 0.2521(3) 0.64634(10) 0.0223(5) Uani 1 1 d . . . . .
C2B C 0.86406(10) 0.3569(4) 0.68622(10) 0.0255(6) Uani 1 1 d . . . . .
C3B C 0.90767(11) 0.4475(4) 0.66915(10) 0.0278(6) Uani 1 1 d . . . . .
H3B H 0.9300 0.5197 0.6953 0.033 Uiso 1 1 calc R U . . .
C4B C 0.91899(10) 0.4340(4) 0.61475(10) 0.0245(5) Uani 1 1 d . . . . .
C5B C 0.98220(10) 0.5094(3) 0.55165(10) 0.0228(5) Uani 1 1 d . . . . .
C6B C 0.94952(10) 0.4118(3) 0.50750(10) 0.0212(5) Uani 1 1 d . . . . .
C7B C 0.90196(10) 0.3283(3) 0.51785(10) 0.0211(5) Uani 1 1 d . . . . .
C8B C 0.88683(10) 0.3336(3) 0.57401(10) 0.0213(5) Uani 1 1 d . . . . .
C9B C 0.84257(10) 0.2431(3) 0.59129(10) 0.0222(5) Uani 1 1 d . . . . .
H9B H 0.8194 0.1745 0.5648 0.027 Uiso 1 1 calc R U . . .
C10B C 0.85150(11) 0.3702(4) 0.74616(11) 0.0307(6) Uani 1 1 d . . . . .
H10C H 0.8183 0.4433 0.7465 0.037 Uiso 1 1 calc R U . . .
H10D H 0.8427 0.2548 0.7595 0.037 Uiso 1 1 calc R U . . .
C11B C 0.89962(11) 0.4444(4) 0.78620(10) 0.0308(6) Uani 1 1 d . . . . .
C12B C 0.90324(12) 0.6153(4) 0.80220(11) 0.0356(7) Uani 1 1 d . . . . .
C13B C 0.94762(14) 0.6815(5) 0.83912(12) 0.0431(8) Uani 1 1 d . . . . .
H13B H 0.9481 0.7986 0.8499 0.052 Uiso 1 1 calc R U . . .
C14B C 0.99075(15) 0.5748(5) 0.85983(13) 0.0510(9) Uani 1 1 d . . . . .
H14B H 1.0211 0.6184 0.8855 0.061 Uiso 1 1 calc R U . . .
C15B C 0.99055(15) 0.4054(5) 0.84384(14) 0.0493(9) Uani 1 1 d . . . . .
H15B H 1.0208 0.3323 0.8576 0.059 Uiso 1 1 calc R U . . .
C16B C 0.94508(13) 0.3433(4) 0.80710(12) 0.0383(7) Uani 1 1 d . . . . .
C17B C 0.86676(10) 0.2351(3) 0.47136(10) 0.0207(5) Uani 1 1 d . . . . .
C18B C 0.87302(10) 0.0607(3) 0.46170(10) 0.0234(5) Uani 1 1 d . . . . .
C19B C 0.84260(11) -0.0236(4) 0.41652(11) 0.0278(6) Uani 1 1 d . . . . .
H19B H 0.8477 -0.1428 0.4112 0.033 Uiso 1 1 calc R U . . .
C20B C 0.80472(11) 0.0681(4) 0.37921(11) 0.0303(6) Uani 1 1 d . . . . .
H20B H 0.7840 0.0115 0.3478 0.036 Uiso 1 1 calc R U . . .
C21B C 0.79665(11) 0.2405(4) 0.38707(11) 0.0296(6) Uani 1 1 d . . . . .
H21B H 0.7705 0.3029 0.3614 0.035 Uiso 1 1 calc R U . . .
C22B C 0.82733(10) 0.3217(3) 0.43313(10) 0.0234(5) Uani 1 1 d . . . . .
O1S O 0.7370(5) 0.9218(8) 0.5943(5) 0.0224(16) Uani 0.607(16) 1 d D . P A 1
C1S C 0.7772(6) 0.8208(13) 0.5688(6) 0.066(5) Uani 0.607(16) 1 d D . P A 1
H1S1 H 0.7602 0.7786 0.5312 0.080 Uiso 0.607(16) 1 calc R U P A 1
H1S2 H 0.8099 0.8920 0.5640 0.080 Uiso 0.607(16) 1 calc R U P A 1
C2S C 0.7937(3) 0.6815(9) 0.6049(3) 0.049(2) Uani 0.607(16) 1 d D . P A 1
H2S1 H 0.8294 0.7077 0.6291 0.059 Uiso 0.607(16) 1 calc R U P A 1
H2S2 H 0.7988 0.5779 0.5825 0.059 Uiso 0.607(16) 1 calc R U P A 1
C3S C 0.7501(4) 0.6525(9) 0.6398(3) 0.0373(18) Uani 0.607(16) 1 d D . P A 1
H3S1 H 0.7665 0.6417 0.6801 0.045 Uiso 0.607(16) 1 calc R U P A 1
H3S2 H 0.7294 0.5462 0.6281 0.045 Uiso 0.607(16) 1 calc R U P A 1
C4S C 0.7122(6) 0.8045(15) 0.6314(7) 0.037(3) Uani 0.607(16) 1 d D . P A 1
H4S1 H 0.6745 0.7695 0.6137 0.044 Uiso 0.607(16) 1 calc R U P A 1
H4S2 H 0.7094 0.8603 0.6680 0.044 Uiso 0.607(16) 1 calc R U P A 1
O1T O 0.7458(8) 0.9342(12) 0.5999(9) 0.034(5) Uani 0.393(16) 1 d D U P A 2
C1T C 0.7722(6) 0.8155(12) 0.5653(5) 0.015(3) Uani 0.393(16) 1 d D U P A 2
H1T1 H 0.7556 0.8282 0.5252 0.018 Uiso 0.393(16) 1 calc R U P A 2
H1T2 H 0.8125 0.8414 0.5686 0.018 Uiso 0.393(16) 1 calc R U P A 2
C2T C 0.7647(6) 0.6466(12) 0.5833(5) 0.053(3) Uani 0.393(16) 1 d D U P A 2
H2T1 H 0.8013 0.5915 0.5949 0.064 Uiso 0.393(16) 1 calc R U P A 2
H2T2 H 0.7441 0.5791 0.5520 0.064 Uiso 0.393(16) 1 calc R U P A 2
C3T C 0.7335(7) 0.6509(18) 0.6308(6) 0.058(5) Uani 0.393(16) 1 d D U P A 2
H3T1 H 0.7575 0.6154 0.6659 0.069 Uiso 0.393(16) 1 calc R U P A 2
H3T2 H 0.7012 0.5726 0.6240 0.069 Uiso 0.393(16) 1 calc R U P A 2
C4T C 0.7145(8) 0.832(2) 0.6355(9) 0.029(5) Uani 0.393(16) 1 d D U P A 2
H4T1 H 0.6740 0.8415 0.6223 0.035 Uiso 0.393(16) 1 calc R U P A 2
H4T2 H 0.7222 0.8713 0.6752 0.035 Uiso 0.393(16) 1 calc R U P A 2
C23B C 0.97016(10) 0.4085(3) 0.45465(10) 0.0232(5) Uani 1 1 d . . . . .
H23B H 0.9502 0.3480 0.4237 0.028 Uiso 1 1 calc R U . . .

loop_
_atom_site_aniso_label
_atom_site_aniso_U_11
_atom_site_aniso_U_22
_atom_site_aniso_U_33
_atom_site_aniso_U_23
_atom_site_aniso_U_13
_atom_site_aniso_U_12
Cl1A 0.0309(4) 0.0460(4) 0.0456(4) 0.0051(3) 0.0105(3) -0.0011(3)
Cl2A 0.0420(4) 0.0317(4) 0.0436(4) -0.0019(3) 0.0164(3) -0.0039(3)
Cl3A 0.0632(5) 0.0369(4) 0.0843(6) 0.0190(4) 0.0543(5) 0.0062(4)
Cl4A 0.0451(4) 0.0249(3) 0.0535(4) -0.0084(3) 0.0266(3) -0.0124(3)
O1A 0.0227(9) 0.0386(11) 0.0166(8) -0.0004(7) 0.0008(7) 0.0128(8)
O2A 0.0228(8) 0.0209(9) 0.0130(8) -0.0019(6) -0.0005(6) 0.0052(7)
C1A 0.0167(11) 0.0258(13) 0.0180(12) 0.0028(9) 0.0028(9) 0.0020(10)
C2A 0.0211(12) 0.0232(13) 0.0157(11) 0.0007(9) 0.0021(9) -0.0007(10)
C3A 0.0212(12) 0.0212(12) 0.0178(12) -0.0010(9) 0.0053(9) 0.0027(10)
C4A 0.0173(11) 0.0184(12) 0.0179(11) 0.0020(9) 0.0019(9) -0.0009(9)
C5A 0.0194(11) 0.0161(11) 0.0151(11) 0.0001(9) 0.0026(9) -0.0034(9)
C6A 0.0180(11) 0.0130(11) 0.0171(11) 0.0010(8) 0.0042(9) -0.0015(9)
C7A 0.0184(11) 0.0168(12) 0.0152(11) 0.0000(9) 0.0049(9) -0.0029(9)
C8A 0.0179(11) 0.0176(12) 0.0155(11) 0.0015(9) 0.0036(9) -0.0020(9)
C9A 0.0190(12) 0.0209(12) 0.0195(12) -0.0003(9) 0.0060(9) 0.0024(10)
C10A 0.0264(13) 0.0310(14) 0.0162(12) -0.0006(10) 0.0015(10) 0.0070(11)
C11A 0.0299(14) 0.0287(14) 0.0104(11) -0.0001(9) 0.0009(9) 0.0059(11)
C12A 0.0291(14) 0.0356(16) 0.0192(12) 0.0016(11) 0.0038(10) 0.0020(12)
C13A 0.0454(17) 0.0271(15) 0.0333(15) -0.0011(12) 0.0061(13) -0.0023(13)
C14A 0.0482(18) 0.0303(16) 0.0359(16) -0.0045(12) 0.0146(13) 0.0088(13)
C15A 0.0388(16) 0.0374(17) 0.0311(15) -0.0014(12) 0.0162(12) 0.0065(13)
C16A 0.0321(14) 0.0305(15) 0.0189(12) 0.0003(10) 0.0071(10) 0.0024(11)
C17A 0.0170(11) 0.0228(12) 0.0137(11) -0.0001(9) -0.0008(8) 0.0044(10)
C18A 0.0244(13) 0.0278(14) 0.0225(13) -0.0055(10) 0.0044(10) 0.0023(11)
C19A 0.0412(16) 0.0271(15) 0.0304(15) -0.0087(11) 0.0011(12) 0.0035(12)
C20A 0.0501(18) 0.0374(17) 0.0204(13) -0.0070(11) 0.0028(12) 0.0203(14)
C21A 0.0430(17) 0.0489(19) 0.0243(14) 0.0059(13) 0.0156(12) 0.0198(14)
C22A 0.0307(14) 0.0308(15) 0.0262(13) 0.0081(11) 0.0110(11) 0.0108(12)
C23A 0.0195(11) 0.0167(12) 0.0174(11) -0.0007(9) 0.0047(9) 0.0007(9)
Cl1B 0.0365(4) 0.0508(5) 0.0616(5) -0.0104(4) 0.0083(4) -0.0024(3)
Cl2B 0.0545(5) 0.0477(5) 0.0443(4) 0.0051(4) -0.0121(4) -0.0004(4)
Cl3B 0.0387(4) 0.0279(4) 0.0394(4) 0.0030(3) 0.0007(3) 0.0026(3)
Cl4B 0.0415(4) 0.0336(4) 0.0317(4) 0.0018(3) -0.0006(3) 0.0094(3)
O1B 0.0245(9) 0.0349(11) 0.0218(9) -0.0029(7) 0.0098(7) -0.0067(8)
O2B 0.0284(10) 0.0474(12) 0.0165(9) -0.0080(8) 0.0102(7) -0.0154(9)
C1B 0.0180(12) 0.0278(14) 0.0223(12) 0.0020(10) 0.0065(9) -0.0009(10)
C2B 0.0223(12) 0.0361(15) 0.0185(12) 0.0005(10) 0.0045(10) -0.0009(11)
C3B 0.0254(13) 0.0408(16) 0.0176(12) -0.0043(11) 0.0050(10) -0.0090(12)
C4B 0.0211(12) 0.0336(15) 0.0194(12) -0.0008(10) 0.0050(9) -0.0061(11)
C5B 0.0240(13) 0.0300(14) 0.0152(11) -0.0008(10) 0.0052(9) -0.0011(11)
C6B 0.0214(12) 0.0254(13) 0.0171(11) 0.0003(9) 0.0043(9) -0.0019(10)
C7B 0.0202(12) 0.0256(13) 0.0174(12) -0.0008(10) 0.0023(9) -0.0019(10)
C8B 0.0196(12) 0.0274(13) 0.0173(11) -0.0007(10) 0.0043(9) 0.0004(10)
C9B 0.0209(12) 0.0247(13) 0.0205(12) -0.0032(10) 0.0018(9) -0.0008(10)
C10B 0.0259(14) 0.0483(18) 0.0189(13) -0.0021(12) 0.0069(10) -0.0083(12)
C11B 0.0304(14) 0.0488(18) 0.0147(12) 0.0004(11) 0.0086(10) -0.0121(13)
C12B 0.0356(16) 0.0520(19) 0.0208(13) 0.0011(12) 0.0098(11) -0.0105(14)
C13B 0.053(2) 0.0478(19) 0.0270(15) 0.0006(13) 0.0019(13) -0.0204(16)
C14B 0.057(2) 0.059(2) 0.0309(16) 0.0116(15) -0.0148(15) -0.0277(18)
C15B 0.0478(19) 0.060(2) 0.0342(17) 0.0179(15) -0.0129(14) -0.0152(17)
C16B 0.0424(17) 0.0494(19) 0.0215(14) 0.0080(13) -0.0004(12) -0.0107(15)
C17B 0.0186(12) 0.0301(14) 0.0147(11) 0.0002(10) 0.0073(9) -0.0046(10)
C18B 0.0227(12) 0.0299(14) 0.0188(12) 0.0026(10) 0.0068(10) 0.0005(11)
C19B 0.0319(14) 0.0285(14) 0.0248(13) -0.0066(11) 0.0104(11) -0.0067(12)
C20B 0.0263(14) 0.0427(17) 0.0226(13) -0.0097(11) 0.0058(10) -0.0093(12)
C21B 0.0229(13) 0.0457(17) 0.0193(12) 0.0024(11) 0.0005(10) -0.0013(12)
C22B 0.0223(12) 0.0263(14) 0.0222(12) 0.0008(10) 0.0052(10) -0.0027(10)
O1S 0.021(3) 0.023(3) 0.024(3) -0.0014(19) 0.007(3) -0.006(2)
C1S 0.068(9) 0.054(7) 0.085(9) -0.016(6) 0.037(7) 0.005(6)
C2S 0.053(5) 0.046(4) 0.046(4) 0.005(3) 0.004(3) 0.017(3)
C3S 0.041(4) 0.028(3) 0.040(3) 0.013(2) -0.005(3) -0.003(3)
C4S 0.036(5) 0.033(5) 0.043(5) 0.005(4) 0.012(4) -0.011(4)
O1T 0.034(6) 0.036(6) 0.033(6) 0.000(3) 0.008(4) -0.001(3)
C1T 0.020(4) 0.013(5) 0.013(4) 0.003(3) 0.006(3) 0.001(3)
C2T 0.057(5) 0.050(5) 0.053(5) -0.010(3) 0.008(4) 0.006(4)
C3T 0.057(7) 0.055(7) 0.063(7) 0.004(4) 0.015(5) -0.004(4)
C4T 0.028(6) 0.028(5) 0.030(6) 0.006(4) 0.001(4) -0.002(4)
C23B 0.0228(12) 0.0302(14) 0.0162(12) -0.0034(10) 0.0023(9) -0.0041(10)

loop_
_atom_type_symbol
_atom_type_description
_atom_type_scat_dispersion_real
_atom_type_scat_dispersion_imag
_atom_type_scat_source
C C 0.0181 0.0091 'International Tables Vol C Tables 4.2.6.8 and 6.1.1.4'
H H 0.0000 0.0000 'International Tables Vol C Tables 4.2.6.8 and 6.1.1.4'
Cl Cl 0.3639 0.7018 'International Tables Vol C Tables 4.2.6.8 and 6.1.1.4'
O O 0.0492 0.0322 'International Tables Vol C Tables 4.2.6.8 and 6.1.1.4'

loop_
_geom_angle_atom_site_label_1
_geom_angle_atom_site_label_2
_geom_angle_atom_site_label_3
_geom_angle
_geom_angle_site_symmetry_1
C1A O1A H1A 109.5 .
C5A O2A C4A 120.08(18) .
O1A C1A C9A 122.6(2) .
O1A C1A C2A 116.7(2) .
C9A C1A C2A 120.7(2) .
C3A C2A C1A 118.7(2) .
C3A C2A C10A 122.5(2) .
C1A C2A C10A 118.8(2) .
C4A C3A C2A 120.2(2) .
C4A C3A H3A 119.9 .
C2A C3A H3A 119.9 .
O2A C4A C3A 115.9(2) .
O2A C4A C8A 122.0(2) .
C3A C4A C8A 122.1(2) .
C23A C5A O2A 116.7(2) 3_666
C23A C5A C6A 123.3(2) 3_666
O2A C5A C6A 120.0(2) .
C7A C6A C23A 123.9(2) .
C7A C6A C5A 120.3(2) .
C23A C6A C5A 115.7(2) .
C6A C7A C8A 119.1(2) .
C6A C7A C17A 119.5(2) .
C8A C7A C17A 121.0(2) .
C4A C8A C9A 117.4(2) .
C4A C8A C7A 118.4(2) .
C9A C8A C7A 124.2(2) .
C1A C9A C8A 120.8(2) .
C1A C9A H9A 119.6 .
C8A C9A H9A 119.6 .
C11A C10A C2A 113.1(2) .
C11A C10A H10A 109.0 .
C2A C10A H10A 109.0 .
C11A C10A H10B 109.0 .
C2A C10A H10B 109.0 .
H10A C10A H10B 107.8 .
C12A C11A C16A 115.6(2) .
C12A C11A C10A 122.4(2) .
C16A C11A C10A 121.9(2) .
C13A C12A C11A 123.6(3) .
C13A C12A Cl1A 117.3(2) .
C11A C12A Cl1A 119.2(2) .
C14A C13A C12A 118.7(3) .
C14A C13A H13A 120.7 .
C12A C13A H13A 120.7 .
C13A C14A C15A 120.4(3) .
C13A C14A H14A 119.8 .
C15A C14A H14A 119.8 .
C16A C15A C14A 119.3(3) .
C16A C15A H15A 120.4 .
C14A C15A H15A 120.4 .
C15A C16A C11A 122.5(3) .
C15A C16A Cl2A 118.2(2) .
C11A C16A Cl2A 119.3(2) .
C18A C17A C22A 116.1(2) .
C18A C17A C7A 120.3(2) .
C22A C17A C7A 123.5(2) .
C19A C18A C17A 123.0(2) .
C19A C18A Cl4A 118.6(2) .
C17A C18A Cl4A 118.39(18) .
C20A C19A C18A 119.0(3) .
C20A C19A H19A 120.5 .
C18A C19A H19A 120.5 .
C19A C20A C21A 120.5(3) .
C19A C20A H20A 119.8 .
C21A C20A H20A 119.8 .
C20A C21A C22A 119.4(3) .
C20A C21A H21A 120.3 .
C22A C21A H21A 120.3 .
C17A C22A C21A 122.0(3) .
C17A C22A Cl3A 119.2(2) .
C21A C22A Cl3A 118.8(2) .
C5A C23A C6A 121.0(2) 3_666
C5A C23A H2A 119.5 3_666
C6A C23A H2A 119.5 .
C1B O1B H1B 109.5 .
C5B O2B C4B 120.2(2) .
O1B C1B C9B 121.7(2) .
O1B C1B C2B 117.0(2) .
C9B C1B C2B 121.3(2) .
C3B C2B C1B 117.9(2) .
C3B C2B C10B 121.0(2) .
C1B C2B C10B 121.1(2) .
C4B C3B C2B 120.6(2) .
C4B C3B H3B 119.7 .
C2B C3B H3B 119.7 .
C3B C4B O2B 115.6(2) .
C3B C4B C8B 122.4(2) .
O2B C4B C8B 122.0(2) .
C23B C5B O2B 116.3(2) 3_766
C23B C5B C6B 123.8(2) 3_766
O2B C5B C6B 119.8(2) .
C7B C6B C23B 124.3(2) .
C7B C6B C5B 120.1(2) .
C23B C6B C5B 115.6(2) .
C6B C7B C8B 119.2(2) .
C6B C7B C17B 120.0(2) .
C8B C7B C17B 120.8(2) .
C4B C8B C9B 116.8(2) .
C4B C8B C7B 118.2(2) .
C9B C8B C7B 124.9(2) .
C1B C9B C8B 121.0(2) .
C1B C9B H9B 119.5 .
C8B C9B H9B 119.5 .
C11B C10B C2B 112.4(2) .
C11B C10B H10C 109.1 .
C2B C10B H10C 109.1 .
C11B C10B H10D 109.1 .
C2B C10B H10D 109.1 .
H10C C10B H10D 107.8 .
C12B C11B C16B 115.6(3) .
C12B C11B C10B 123.7(3) .
C16B C11B C10B 120.6(3) .
C11B C12B C13B 123.0(3) .
C11B C12B Cl1B 119.9(2) .
C13B C12B Cl1B 117.1(3) .
C14B C13B C12B 118.9(3) .
C14B C13B H13B 120.5 .
C12B C13B H13B 120.5 .
C13B C14B C15B 120.8(3) .
C13B C14B H14B 119.6 .
C15B C14B H14B 119.6 .
C14B C15B C16B 118.7(3) .
C14B C15B H15B 120.7 .
C16B C15B H15B 120.7 .
C11B C16B C15B 122.9(3) .
C11B C16B Cl2B 118.6(2) .
C15B C16B Cl2B 118.4(3) .
C18B C17B C22B 116.4(2) .
C18B C17B C7B 122.5(2) .
C22B C17B C7B 121.0(2) .
C19B C18B C17B 122.4(2) .
C19B C18B Cl4B 118.1(2) .
C17B C18B Cl4B 119.4(2) .
C18B C19B C20B 119.1(3) .
C18B C19B H19B 120.5 .
C20B C19B H19B 120.5 .
C21B C20B C19B 120.8(3) .
C21B C20B H20B 119.6 .
C19B C20B H20B 119.6 .
C20B C21B C22B 119.0(3) .
C20B C21B H21B 120.5 .
C22B C21B H21B 120.5 .
C21B C22B C17B 122.3(2) .
C21B C22B Cl3B 118.7(2) .
C17B C22B Cl3B 119.0(2) .
C1S O1S C4S 106.1(4) .
C2S C1S O1S 107.8(5) .
C2S C1S H1S1 110.1 .
O1S C1S H1S1 110.1 .
C2S C1S H1S2 110.1 .
O1S C1S H1S2 110.1 .
H1S1 C1S H1S2 108.5 .
C1S C2S C3S 107.9(5) .
C1S C2S H2S1 110.1 .
C3S C2S H2S1 110.1 .
C1S C2S H2S2 110.1 .
C3S C2S H2S2 110.1 .
H2S1 C2S H2S2 108.4 .
C2S C3S C4S 106.4(4) .
C2S C3S H3S1 110.4 .
C4S C3S H3S1 110.4 .
C2S C3S H3S2 110.4 .
C4S C3S H3S2 110.4 .
H3S1 C3S H3S2 108.6 .
O1S C4S C3S 106.2(5) .
O1S C4S H4S1 110.5 .
C3S C4S H4S1 110.5 .
O1S C4S H4S2 110.5 .
C3S C4S H4S2 110.5 .
H4S1 C4S H4S2 108.7 .
C1T O1T C4T 107.3(6) .
C2T C1T O1T 109.5(4) .
C2T C1T H1T1 109.8 .
O1T C1T H1T1 109.8 .
C2T C1T H1T2 109.8 .
O1T C1T H1T2 109.8 .
H1T1 C1T H1T2 108.2 .
C1T C2T C3T 108.9(5) .
C1T C2T H2T1 109.9 .
C3T C2T H2T1 109.9 .
C1T C2T H2T2 109.9 .
C3T C2T H2T2 109.9 .
H2T1 C2T H2T2 108.3 .
C2T C3T C4T 106.5(5) .
C2T C3T H3T1 110.4 .
C4T C3T H3T1 110.4 .
C2T C3T H3T2 110.4 .
C4T C3T H3T2 110.4 .
H3T1 C3T H3T2 108.6 .
O1T C4T C3T 106.1(4) .
O1T C4T H4T1 110.5 .
C3T C4T H4T1 110.5 .
O1T C4T H4T2 110.5 .
C3T C4T H4T2 110.5 .
H4T1 C4T H4T2 108.7 .
C5B C23B C6B 120.6(2) 3_766
C5B C23B H23B 119.7 3_766
C6B C23B H23B 119.7 .

loop_
_geom_bond_atom_site_label_1
_geom_bond_atom_site_label_2
_geom_bond_distance
_geom_bond_site_symmetry_2
Cl1A C12A 1.749(3) .
Cl2A C16A 1.743(3) .
Cl3A C22A 1.735(3) .
Cl4A C18A 1.737(3) .
O1A C1A 1.370(3) .
O1A H1A 0.8400 .
O2A C5A 1.371(3) .
O2A C4A 1.381(3) .
C1A C9A 1.388(3) .
C1A C2A 1.400(3) .
C2A C3A 1.390(3) .
C2A C10A 1.520(3) .
C3A C4A 1.381(3) .
C3A H3A 0.9500 .
C4A C8A 1.396(3) .
C5A C23A 1.357(3) 3_666
C5A C6A 1.440(3) .
C6A C7A 1.376(3) .
C6A C23A 1.432(3) .
C7A C8A 1.449(3) .
C7A C17A 1.489(3) .
C8A C9A 1.404(3) .
C9A H9A 0.9500 .
C10A C11A 1.506(4) .
C10A H10A 0.9900 .
C10A H10B 0.9900 .
C11A C12A 1.386(4) .
C11A C16A 1.405(4) .
C12A C13A 1.383(4) .
C13A C14A 1.382(4) .
C13A H13A 0.9500 .
C14A C15A 1.383(4) .
C14A H14A 0.9500 .
C15A C16A 1.383(4) .
C15A H15A 0.9500 .
C17A C18A 1.391(4) .
C17A C22A 1.391(3) .
C18A C19A 1.387(4) .
C19A C20A 1.371(4) .
C19A H19A 0.9500 .
C20A C21A 1.379(5) .
C20A H20A 0.9500 .
C21A C22A 1.392(4) .
C21A H21A 0.9500 .
C23A C5A 1.357(3) 3_666
C23A H2A 0.9500 .
Cl1B C12B 1.742(3) .
Cl2B C16B 1.747(4) .
Cl3B C22B 1.738(3) .
Cl4B C18B 1.741(3) .
O1B C1B 1.380(3) .
O1B H1B 0.8400 .
O2B C5B 1.366(3) .
O2B C4B 1.383(3) .
C1B C9B 1.381(3) .
C1B C2B 1.401(4) .
C2B C3B 1.386(4) .
C2B C10B 1.515(3) .
C3B C4B 1.375(3) .
C3B H3B 0.9500 .
C4B C8B 1.397(4) .
C5B C23B 1.351(4) 3_766
C5B C6B 1.443(3) .
C6B C7B 1.381(3) .
C6B C23B 1.429(3) .
C7B C8B 1.447(3) .
C7B C17B 1.489(3) .
C8B C9B 1.400(3) .
C9B H9B 0.9500 .
C10B C11B 1.513(4) .
C10B H10C 0.9900 .
C10B H10D 0.9900 .
C11B C12B 1.388(4) .
C11B C16B 1.389(4) .
C12B C13B 1.389(4) .
C13B C14B 1.372(5) .
C13B H13B 0.9500 .
C14B C15B 1.377(5) .
C14B H14B 0.9500 .
C15B C16B 1.393(4) .
C15B H15B 0.9500 .
C17B C18B 1.394(4) .
C17B C22B 1.398(4) .
C18B C19B 1.383(4) .
C19B C20B 1.384(4) .
C19B H19B 0.9500 .
C20B C21B 1.378(4) .
C20B H20B 0.9500 .
C21B C22B 1.390(4) .
C21B H21B 0.9500 .
O1S C1S 1.459(6) .
O1S C4S 1.465(5) .
C1S C2S 1.411(8) .
C1S H1S1 0.9900 .
C1S H1S2 0.9900 .
C2S C3S 1.461(7) .
C2S H2S1 0.9900 .
C2S H2S2 0.9900 .
C3S C4S 1.498(8) .
C3S H3S1 0.9900 .
C3S H3S2 0.9900 .
C4S H4S1 0.9900 .
C4S H4S2 0.9900 .
O1T C1T 1.455(6) .
O1T C4T 1.463(6) .
C1T C2T 1.408(8) .
C1T H1T1 0.9900 .
C1T H1T2 0.9900 .
C2T C3T 1.457(7) .
C2T H2T1 0.9900 .
C2T H2T2 0.9900 .
C3T C4T 1.497(9) .
C3T H3T1 0.9900 .
C3T H3T2 0.9900 .
C4T H4T1 0.9900 .
C4T H4T2 0.9900 .
C23B C5B 1.351(4) 3_766
C23B H23B 0.9500 .

loop_
_geom_torsion_atom_site_label_1
_geom_torsion_atom_site_label_2
_geom_torsion_atom_site_label_3
_geom_torsion_atom_site_label_4
_geom_torsion
_geom_torsion_site_symmetry_1
_geom_torsion_site_symmetry_4
O1A C1A C2A C3A 177.2(2) . .
C9A C1A C2A C3A -2.9(4) . .
O1A C1A C2A C10A -3.1(3) . .
C9A C1A C2A C10A 176.9(2) . .
C1A C2A C3A C4A 1.7(4) . .
C10A C2A C3A C4A -178.1(2) . .
C5A O2A C4A C3A -176.4(2) . .
C5A O2A C4A C8A 2.0(3) . .
C2A C3A C4A O2A 179.3(2) . .
C2A C3A C4A C8A 0.9(4) . .
C4A O2A C5A C23A 177.8(2) . 3_666
C4A O2A C5A C6A -1.4(3) . .
C23A C5A C6A C7A -178.6(2) 3_666 .
O2A C5A C6A C7A 0.6(3) . .
C23A C5A C6A C23A 0.0(4) 3_666 .
O2A C5A C6A C23A 179.2(2) . .
C23A C6A C7A C8A -178.7(2) . .
C5A C6A C7A C8A -0.3(3) . .
C23A C6A C7A C17A -5.5(3) . .
C5A C6A C7A C17A 173.0(2) . .
O2A C4A C8A C9A 179.4(2) . .
C3A C4A C8A C9A -2.3(3) . .
O2A C4A C8A C7A -1.7(3) . .
C3A C4A C8A C7A 176.6(2) . .
C6A C7A C8A C4A 0.8(3) . .
C17A C7A C8A C4A -172.3(2) . .
C6A C7A C8A C9A 179.6(2) . .
C17A C7A C8A C9A 6.5(4) . .
O1A C1A C9A C8A -178.6(2) . .
C2A C1A C9A C8A 1.5(4) . .
C4A C8A C9A C1A 1.1(3) . .
C7A C8A C9A C1A -177.8(2) . .
C3A C2A C10A C11A -14.6(4) . .
C1A C2A C10A C11A 165.6(2) . .
C2A C10A C11A C12A -88.3(3) . .
C2A C10A C11A C16A 88.5(3) . .
C16A C11A C12A C13A 0.1(4) . .
C10A C11A C12A C13A 177.0(2) . .
C16A C11A C12A Cl1A 179.67(18) . .
C10A C11A C12A Cl1A -3.4(3) . .
C11A C12A C13A C14A -0.4(4) . .
Cl1A C12A C13A C14A 180.0(2) . .
C12A C13A C14A C15A 0.9(5) . .
C13A C14A C15A C16A -0.9(5) . .
C14A C15A C16A C11A 0.6(4) . .
C14A C15A C16A Cl2A -179.2(2) . .
C12A C11A C16A C15A -0.2(4) . .
C10A C11A C16A C15A -177.1(2) . .
C12A C11A C16A Cl2A 179.57(19) . .
C10A C11A C16A Cl2A 2.6(3) . .
C6A C7A C17A C18A -91.5(3) . .
C8A C7A C17A C18A 81.6(3) . .
C6A C7A C17A C22A 83.8(3) . .
C8A C7A C17A C22A -103.2(3) . .
C22A C17A C18A C19A -1.8(4) . .
C7A C17A C18A C19A 173.8(2) . .
C22A C17A C18A Cl4A 178.45(19) . .
C7A C17A C18A Cl4A -6.0(3) . .
C17A C18A C19A C20A 1.2(4) . .
Cl4A C18A C19A C20A -179.1(2) . .
C18A C19A C20A C21A 0.3(4) . .
C19A C20A C21A C22A -1.1(4) . .
C18A C17A C22A C21A 1.0(4) . .
C7A C17A C22A C21A -174.5(2) . .
C18A C17A C22A Cl3A 179.89(19) . .
C7A C17A C22A Cl3A 4.5(3) . .
C20A C21A C22A C17A 0.4(4) . .
C20A C21A C22A Cl3A -178.5(2) . .
C7A C6A C23A C5A 178.5(2) . 3_666
C5A C6A C23A C5A 0.0(4) . 3_666
O1B C1B C2B C3B 177.9(2) . .
C9B C1B C2B C3B -2.0(4) . .
O1B C1B C2B C10B -1.9(4) . .
C9B C1B C2B C10B 178.3(3) . .
C1B C2B C3B C4B -0.1(4) . .
C10B C2B C3B C4B 179.6(3) . .
C2B C3B C4B O2B -177.7(3) . .
C2B C3B C4B C8B 1.7(4) . .
C5B O2B C4B C3B 174.6(2) . .
C5B O2B C4B C8B -4.8(4) . .
C4B O2B C5B C23B -174.6(2) . 3_766
C4B O2B C5B C6B 6.7(4) . .
C23B C5B C6B C7B 178.5(3) 3_766 .
O2B C5B C6B C7B -2.8(4) . .
C23B C5B C6B C23B -1.1(4) 3_766 .
O2B C5B C6B C23B 177.6(2) . .
C23B C6B C7B C8B 176.7(2) . .
C5B C6B C7B C8B -2.8(4) . .
C23B C6B C7B C17B -3.6(4) . .
C5B C6B C7B C17B 176.9(2) . .
C3B C4B C8B C9B -1.2(4) . .
O2B C4B C8B C9B 178.2(2) . .
C3B C4B C8B C7B 179.7(3) . .
O2B C4B C8B C7B -0.8(4) . .
C6B C7B C8B C4B 4.6(4) . .
C17B C7B C8B C4B -175.1(2) . .
C6B C7B C8B C9B -174.4(2) . .
C17B C7B C8B C9B 6.0(4) . .
O1B C1B C9B C8B -177.4(2) . .
C2B C1B C9B C8B 2.5(4) . .
C4B C8B C9B C1B -0.9(4) . .
C7B C8B C9B C1B 178.1(2) . .
C3B C2B C10B C11B -16.9(4) . .
C1B C2B C10B C11B 162.8(3) . .
C2B C10B C11B C12B 97.6(3) . .
C2B C10B C11B C16B -78.9(3) . .
C16B C11B C12B C13B -3.5(4) . .
C10B C11B C12B C13B 179.8(3) . .
C16B C11B C12B Cl1B 176.3(2) . .
C10B C11B C12B Cl1B -0.5(3) . .
C11B C12B C13B C14B 1.7(4) . .
Cl1B C12B C13B C14B -178.0(2) . .
C12B C13B C14B C15B 0.8(5) . .
C13B C14B C15B C16B -1.3(5) . .
C12B C11B C16B C15B 2.9(4) . .
C10B C11B C16B C15B 179.7(3) . .
C12B C11B C16B Cl2B -175.8(2) . .
C10B C11B C16B Cl2B 1.0(3) . .
C14B C15B C16B C11B -0.6(5) . .
C14B C15B C16B Cl2B 178.1(3) . .
C6B C7B C17B C18B 93.8(3) . .
C8B C7B C17B C18B -86.6(3) . .
C6B C7B C17B C22B -82.8(3) . .
C8B C7B C17B C22B 96.8(3) . .
C22B C17B C18B C19B 0.7(3) . .
C7B C17B C18B C19B -176.0(2) . .
C22B C17B C18B Cl4B 179.22(17) . .
C7B C17B C18B Cl4B 2.5(3) . .
C17B C18B C19B C20B 0.4(4) . .
Cl4B C18B C19B C20B -178.16(19) . .
C18B C19B C20B C21B -0.8(4) . .
C19B C20B C21B C22B 0.2(4) . .
C20B C21B C22B C17B 1.0(4) . .
C20B C21B C22B Cl3B -179.9(2) . .
C18B C17B C22B C21B -1.4(3) . .
C7B C17B C22B C21B 175.4(2) . .
C18B C17B C22B Cl3B 179.44(17) . .
C7B C17B C22B Cl3B -3.7(3) . .
C4S O1S C1S C2S -24.2(15) . .
O1S C1S C2S C3S 22.4(14) . .
C1S C2S C3S C4S -11.7(13) . .
C1S O1S C4S C3S 16.4(15) . .
C2S C3S C4S O1S -3.2(14) . .
C4T O1T C1T C2T -8(2) . .
O1T C1T C2T C3T -0.6(18) . .
C1T C2T C3T C4T 8.5(19) . .
C1T O1T C4T C3T 13(2) . .
C2T C3T C4T O1T -13(2) . .
C7B C6B C23B C5B -178.5(3) . 3_766
C5B C6B C23B C5B 1.1(4) . 3_766
